data_7250249
loop_
_publ_author_name
'Beleaev, Ecaterina S.'
'Kravtsov, Victor Ch.'
'Chumakov, Yurii'
'Baca, Svetlana G.'

_publ_section_title
;
 Multi-component supramolecular compounds containing hexaamminecobalt(iii)
 cations and aromatic sulfonic acid derivatives
;
_journal_issue 19
_journal_name_full CrystEngComm
_journal_page_first 3018
_journal_page_last 3031
_journal_paper_doi 10.1039/D5CE00184F
_journal_volume 27
_journal_year 2025
_chemical_formula_sum 'C7 H53 Cl2 Co2 N12 O16 S2'
_chemical_formula_weight 814.49
_space_group_crystal_system triclinic
_space_group_IT_number 2
_space_group_name_Hall '-P 1'
_space_group_name_H-M_alt 'P -1'
_atom_sites_solution_hydrogens mixed
_audit_creation_method SHELXL-2019/1
_audit_update_record
;
2025-01-09 deposited with the CCDC.	2025-04-08 downloaded from the CCDC.
;
_cell_angle_alpha 100.100(6)
_cell_angle_beta 98.038(6)
_cell_angle_gamma 91.656(6)
_cell_formula_units_Z 2
_cell_length_a 7.4383(5)
_cell_length_b 12.0736(9)
_cell_length_c 19.2979(12)
_cell_measurement_reflns_used 1613
_cell_measurement_temperature 293(2)
_cell_measurement_theta_max 24.1250
_cell_measurement_theta_min 3.3330
_cell_volume 1686.9(2)
_computing_structure_refinement 'SHELXL-2019/1 (Sheldrick, 2019)'
_diffrn_ambient_temperature 293(2)
_diffrn_measured_fraction_theta_full 0.997
_diffrn_measured_fraction_theta_max 0.997
_diffrn_measurement_device_type 'Xcalibur, Eos'
_diffrn_radiation_type MoK\a
_diffrn_radiation_wavelength 0.71073
_diffrn_reflns_av_R_equivalents 0.0477
_diffrn_reflns_av_unetI/netI 0.1082
_diffrn_reflns_Laue_measured_fraction_full 0.997
_diffrn_reflns_Laue_measured_fraction_max 0.997
_diffrn_reflns_limit_h_max 8
_diffrn_reflns_limit_h_min -8
_diffrn_reflns_limit_k_max 7
_diffrn_reflns_limit_k_min -14
_diffrn_reflns_limit_l_max 22
_diffrn_reflns_limit_l_min -22
_diffrn_reflns_number 10656
_diffrn_reflns_point_group_measured_fraction_full 0.997
_diffrn_reflns_point_group_measured_fraction_max 0.997
_diffrn_reflns_theta_full 25.049
_diffrn_reflns_theta_max 25.049
_diffrn_reflns_theta_min 2.999
_exptl_absorpt_coefficient_mu 1.341
_exptl_absorpt_correction_T_max 1.00000
_exptl_absorpt_correction_T_min 0.97310
_exptl_absorpt_correction_type multi-scan
_exptl_absorpt_process_details
;
CrysAlisPro, Agilent Technologies,
Version 1.171.37.35 (release 13-08-2014 CrysAlis171 .NET)
(compiled Aug 13 2014,18:06:01)
Empirical absorption correction using spherical harmonics,
 implemented in SCALE3 ABSPACK scaling algorithm.
;
_exptl_crystal_colour yellow
_exptl_crystal_density_diffrn 1.603
_exptl_crystal_description needle
_exptl_crystal_F_000 854
_exptl_crystal_size_max 0.5
_exptl_crystal_size_mid 0.04
_exptl_crystal_size_min 0.03
_refine_diff_density_max 0.650
_refine_diff_density_min -0.680
_refine_diff_density_rms 0.102
_refine_ls_extinction_method none
_refine_ls_goodness_of_fit_ref 0.851
_refine_ls_hydrogen_treatment mixed
_refine_ls_matrix_type full
_refine_ls_number_parameters 410
_refine_ls_number_reflns 5962
_refine_ls_number_restraints 13
_refine_ls_restrained_S_all 1.019
_refine_ls_R_factor_all 0.1016
_refine_ls_R_factor_gt 0.0579
_refine_ls_shift/su_max 0.020
_refine_ls_shift/su_mean 0.000
_refine_ls_structure_factor_coef Fsqd
_refine_ls_weighting_details 'w=1/[\s^2^(Fo^2^)+(0.0900P)^2^] where P=(Fo^2^+2Fc^2^)/3'
_refine_ls_weighting_scheme calc
_refine_ls_wR_factor_gt 0.1312
_refine_ls_wR_factor_ref 0.1598
_reflns_Friedel_coverage 0.000
_reflns_number_gt 3855
_reflns_number_total 5962
_reflns_threshold_expression 'I > 2\s(I)'
_cod_data_source_file d5ce00184f2.cif
_cod_data_source_block V_5731_NE
_cod_depositor_comments 'Adding full bibliography for 7250246--7250252.cif.'
_cod_database_code 7250249
_shelx_shelxl_version_number 2019/1
_shelx_space_group_comment
;
The symmetry employed for this shelxl refinement is uniquely defined
by the following loop, which should always be used as a source of
symmetry information in preference to the above space-group names.
They are only intended as comments.
;

loop_
_space_group_symop_operation_xyz
'x, y, z'
'-x, -y, -z'

loop_
_atom_site_label
_atom_site_type_symbol
_atom_site_fract_x
_atom_site_fract_y
_atom_site_fract_z
_atom_site_U_iso_or_equiv
_atom_site_adp_type
_atom_site_occupancy
_atom_site_site_symmetry_order
_atom_site_calc_flag
_atom_site_refinement_flags_posn
_atom_site_refinement_flags_adp
_atom_site_refinement_flags_occupancy
_atom_site_disorder_assembly
_atom_site_disorder_group
Co1 Co 1.000000 0.500000 1.000000 0.0222(3) Uani 1 2 d S . P . .
Co2 Co 0.41254(9) 0.46685(6) 0.67278(4) 0.0231(2) Uani 1 1 d . . . . .
Co3 Co 0.500000 1.000000 0.000000 0.0269(3) Uani 1 2 d S . P . .
C1 C 0.6226(7) -0.0598(5) 0.3892(3) 0.0339(14) Uani 1 1 d . . . . .
C2 C 0.7067(7) 0.0158(5) 0.4581(3) 0.0282(13) Uani 1 1 d . . . . .
C3 C 0.7619(7) -0.0304(5) 0.5180(3) 0.0375(15) Uani 1 1 d . . . . .
H3 H 0.748039 -0.107767 0.515778 0.045 Uiso 1 1 calc R U . . .
C4 C 0.8374(8) 0.0381(6) 0.5809(3) 0.0434(17) Uani 1 1 d . . . . .
H4 H 0.874833 0.006680 0.620826 0.052 Uiso 1 1 calc R U . . .
C5 C 0.8575(7) 0.1532(5) 0.5848(3) 0.0365(15) Uani 1 1 d . . . . .
H5 H 0.905503 0.199347 0.627587 0.044 Uiso 1 1 calc R U . . .
C6 C 0.8060(7) 0.2000(5) 0.5246(3) 0.0282(13) Uani 1 1 d . . . . .
C7 C 0.7268(7) 0.1311(5) 0.4628(3) 0.0297(14) Uani 1 1 d . . . . .
H7 H 0.685897 0.162805 0.423246 0.036 Uiso 1 1 calc R U . . .
N1 N 0.8302(5) 0.4300(4) 1.0509(2) 0.0290(11) Uani 1 1 d . . . . .
H1A H 0.721538 0.417638 1.024057 0.035 Uiso 1 1 calc R U . . .
H1B H 0.820616 0.475685 1.091549 0.035 Uiso 1 1 calc R U . . .
H1C H 0.871398 0.364802 1.060062 0.035 Uiso 1 1 calc R U . . .
N2 N 0.9681(6) 0.3628(4) 0.9269(2) 0.0323(12) Uani 1 1 d . . . . .
H2A H 1.052873 0.363680 0.898686 0.039 Uiso 1 1 calc R U . . .
H2B H 0.858435 0.359976 0.901152 0.039 Uiso 1 1 calc R U . . .
H2C H 0.978408 0.302661 0.947716 0.039 Uiso 1 1 calc R U . . .
N3 N 0.7971(5) 0.5661(4) 0.9488(2) 0.0294(11) Uani 1 1 d . . . . .
H3A H 0.739507 0.513947 0.913673 0.035 Uiso 1 1 calc R U . . .
H3B H 0.839175 0.622913 0.930709 0.035 Uiso 1 1 calc R U . . .
H3C H 0.720256 0.591467 0.978583 0.035 Uiso 1 1 calc R U . . .
N4 N 0.2339(5) 0.3664(4) 0.7002(2) 0.0315(12) Uani 1 1 d . . . . .
H4C H 0.123175 0.377308 0.679126 0.038 Uiso 1 1 calc R U . . .
H4A H 0.237120 0.381249 0.747233 0.038 Uiso 1 1 calc R U . . .
H4B H 0.260168 0.295133 0.686780 0.038 Uiso 1 1 calc R U . . .
N5 N 0.3570(6) 0.3818(4) 0.5750(2) 0.0317(12) Uani 1 1 d . . . . .
H5A H 0.254898 0.404943 0.553530 0.038 Uiso 1 1 calc R U . . .
H5B H 0.342988 0.308647 0.576083 0.038 Uiso 1 1 calc R U . . .
H5C H 0.447962 0.393157 0.551192 0.038 Uiso 1 1 calc R U . . .
N6 N 0.2241(6) 0.5727(4) 0.6532(3) 0.0357(12) Uani 1 1 d . . . . .
H6A H 0.157562 0.546862 0.611148 0.043 Uiso 1 1 calc R U . . .
H6B H 0.276595 0.639690 0.652717 0.043 Uiso 1 1 calc R U . . .
H6C H 0.152942 0.579504 0.687010 0.043 Uiso 1 1 calc R U . . .
N7 N 0.5957(6) 0.5628(4) 0.6438(3) 0.0358(12) Uani 1 1 d . . . . .
H7A H 0.612190 0.535184 0.599363 0.043 Uiso 1 1 calc R U . . .
H7B H 0.700259 0.564373 0.672772 0.043 Uiso 1 1 calc R U . . .
H7C H 0.557673 0.632416 0.646023 0.043 Uiso 1 1 calc R U . . .
N8 N 0.4719(6) 0.5488(4) 0.7705(2) 0.0378(13) Uani 1 1 d . . . . .
H8A H 0.401351 0.606900 0.776981 0.045 Uiso 1 1 calc R U . . .
H8B H 0.587989 0.573811 0.778577 0.045 Uiso 1 1 calc R U . . .
H8C H 0.453377 0.502940 0.800596 0.045 Uiso 1 1 calc R U . . .
N9 N 0.5978(5) 0.3616(4) 0.6943(2) 0.0294(11) Uani 1 1 d . . . . .
H9A H 0.565199 0.293833 0.668283 0.035 Uiso 1 1 calc R U . . .
H9B H 0.608938 0.357409 0.740317 0.035 Uiso 1 1 calc R U . . .
H9C H 0.703660 0.385742 0.684269 0.035 Uiso 1 1 calc R U . . .
N10 N 0.4824(7) 0.8396(4) -0.0411(3) 0.0452(14) Uani 1 1 d . . . . .
H10A H 0.373377 0.821537 -0.066971 0.068 Uiso 1 1 calc R U . . .
H10B H 0.497644 0.799535 -0.006399 0.068 Uiso 1 1 calc R U . . .
H10C H 0.568104 0.824654 -0.068802 0.068 Uiso 1 1 calc R U . . .
N11 N 0.3462(6) 0.9700(4) 0.0700(3) 0.0363(13) Uani 1 1 d . . . . .
H11A H 0.317802 0.896409 0.063408 0.054 Uiso 1 1 calc R U . . .
H11B H 0.244906 1.007024 0.064693 0.054 Uiso 1 1 calc R U . . .
H11C H 0.406099 0.992929 0.113705 0.054 Uiso 1 1 calc R U . . .
N12 N 0.7161(6) 0.9769(5) 0.0653(3) 0.0399(13) Uani 1 1 d . . . . .
H12A H 0.686511 0.930615 0.093551 0.048 Uiso 1 1 calc R U . . .
H12B H 0.759550 1.042773 0.091534 0.048 Uiso 1 1 calc R U . . .
H12C H 0.800366 0.946807 0.040376 0.048 Uiso 1 1 calc R U . . .
O1 O 0.6234(6) -0.1626(4) 0.3850(2) 0.0499(12) Uani 1 1 d . . . . .
O2 O 0.5566(6) -0.0110(4) 0.3388(2) 0.0446(11) Uani 1 1 d . . . . .
O3 O 0.9882(5) 0.3541(4) 0.4847(2) 0.0358(10) Uani 1 1 d . . . . .
O4 O 0.8928(5) 0.3983(3) 0.60060(19) 0.0360(10) Uani 1 1 d . . . . .
O5 O 0.6734(5) 0.3850(4) 0.4942(2) 0.0359(10) Uani 1 1 d . . . . .
O6 O 0.4298(8) 0.1982(4) 0.8645(3) 0.0828(19) Uani 1 1 d . . . . .
O7 O 0.2792(5) 0.3644(5) 0.8515(2) 0.0629(16) Uani 1 1 d . . . . .
O8 O 0.5963(5) 0.3599(4) 0.8508(2) 0.0503(14) Uani 1 1 d . . . . .
O9 O 0.4778(5) 0.3548(5) 0.9598(2) 0.0538(14) Uani 1 1 d . . . . .
O10 O 0.6984(7) 0.1355(7) 0.7648(4) 0.081(2) Uani 1 1 d . . . . .
H10W H 0.641(15) 0.149(11) 0.785(7) 0.121 Uiso 1 1 d . U . . .
H9W H 0.632(14) 0.093(9) 0.732(5) 0.121 Uiso 1 1 d . U . . .
O11 O 0.9244(7) 0.7775(6) 0.6428(3) 0.0746(16) Uani 1 1 d D . . . .
H11W H 0.964(10) 0.730(6) 0.614(4) 0.112 Uiso 1 1 d D U . . .
H12W H 1.008(8) 0.821(6) 0.666(4) 0.112 Uiso 1 1 d D U . . .
O12 O 0.5926(7) 0.8120(5) 0.6813(3) 0.0588(14) Uani 1 1 d . . . . .
H13W H 0.636(11) 0.813(7) 0.7196(15) 0.088 Uiso 1 1 d D U . . .
H14W H 0.544(10) 0.876(8) 0.669(4) 0.088 Uiso 1 1 d . U . . .
O13 O 0.1869(5) 0.9266(4) 0.7337(3) 0.0793(17) Uani 1 1 d G . . . .
H15W H 0.145129 0.980285 0.760518 0.119 Uiso 1 1 d G U . . .
H16W H 0.263163 0.953208 0.711155 0.119 Uiso 1 1 d G U . . .
O14 O 0.6792(4) 0.8052(4) 0.8273(3) 0.0753(17) Uani 1 1 d DG . . . .
H17W H 0.736750 0.868839 0.833489 0.113 Uiso 1 1 d DG U . . .
H18W H 0.740707 0.761819 0.850490 0.113 Uiso 1 1 d DG U . . .
O15 O 0.0531(8) 0.1383(4) 0.7601(7) 0.089(7) Uani 0.466(19) 1 d DG . P A 2
H19W H 0.120002 0.173938 0.794976 0.133 Uiso 0.466(19) 1 d DG U P A 2
H20W H -0.026434 0.101511 0.773280 0.133 Uiso 0.466(19) 1 d DG U P A 2
O16 O 0.0489(8) 0.1039(4) 0.8054(7) 0.075(5) Uani 0.534(19) 1 d G . P A 1
O17 O 0.2448(6) 0.7544(6) 0.8111(3) 0.0694(16) Uani 1 1 d G . . B 1
H21W H 0.219582 0.805318 0.786586 0.104 Uiso 1 1 d G U . B 1
H22W H 0.153929 0.707597 0.805307 0.104 Uiso 1 1 d G U . B 1
Cl1 Cl 0.9337(2) 0.55857(16) 0.78339(8) 0.0460(4) Uani 1 1 d D . . . .
Cl2 Cl 0.98940(19) 0.82512(14) 0.96518(9) 0.0446(4) Uani 1 1 d D . . . .
S1 S 0.84191(18) 0.34515(13) 0.52635(7) 0.0279(3) Uani 1 1 d . . . . .
S2 S 0.44612(17) 0.31942(13) 0.88229(7) 0.0261(3) Uani 1 1 d . . . . .

loop_
_atom_site_aniso_label
_atom_site_aniso_U_11
_atom_site_aniso_U_22
_atom_site_aniso_U_33
_atom_site_aniso_U_23
_atom_site_aniso_U_13
_atom_site_aniso_U_12
Co1 0.0201(5) 0.0227(6) 0.0226(5) 0.0025(5) 0.0013(4) 0.0011(4)
Co2 0.0261(4) 0.0217(4) 0.0215(4) 0.0057(3) 0.0013(3) 0.0024(3)
Co3 0.0276(5) 0.0241(7) 0.0305(6) 0.0103(5) 0.0031(5) 0.0005(5)
C1 0.034(3) 0.025(4) 0.041(4) -0.001(3) 0.009(3) -0.001(3)
C2 0.031(3) 0.025(3) 0.028(3) 0.002(3) 0.008(2) -0.002(2)
C3 0.039(3) 0.027(4) 0.050(4) 0.015(3) 0.007(3) 0.004(3)
C4 0.051(4) 0.042(4) 0.037(4) 0.018(3) -0.009(3) 0.009(3)
C5 0.039(3) 0.032(4) 0.036(3) 0.008(3) -0.005(3) 0.003(3)
C6 0.026(3) 0.027(4) 0.032(3) 0.010(3) 0.001(2) 0.002(2)
C7 0.029(3) 0.030(4) 0.029(3) 0.008(3) 0.001(2) -0.001(3)
N1 0.021(2) 0.040(3) 0.028(3) 0.011(2) 0.0043(19) 0.001(2)
N2 0.027(2) 0.035(3) 0.031(3) 0.001(2) 0.002(2) 0.001(2)
N3 0.025(2) 0.031(3) 0.032(3) 0.005(2) 0.004(2) 0.006(2)
N4 0.029(2) 0.038(3) 0.030(3) 0.013(2) 0.003(2) 0.001(2)
N5 0.031(2) 0.038(3) 0.027(3) 0.009(2) 0.002(2) 0.000(2)
N6 0.040(3) 0.037(3) 0.033(3) 0.011(2) 0.008(2) 0.008(2)
N7 0.042(3) 0.027(3) 0.039(3) 0.010(2) 0.006(2) 0.001(2)
N8 0.042(3) 0.040(3) 0.032(3) 0.011(3) -0.001(2) 0.007(2)
N9 0.031(2) 0.029(3) 0.027(3) 0.007(2) -0.002(2) 0.001(2)
N10 0.059(3) 0.030(3) 0.048(3) 0.012(3) 0.010(3) 0.001(3)
N11 0.031(3) 0.041(3) 0.040(3) 0.014(3) 0.006(2) -0.001(2)
N12 0.035(3) 0.041(4) 0.046(3) 0.016(3) 0.003(2) 0.003(2)
O1 0.065(3) 0.021(3) 0.057(3) 0.000(2) -0.004(2) 0.000(2)
O2 0.059(3) 0.034(3) 0.036(2) 0.005(2) -0.004(2) 0.003(2)
O3 0.039(2) 0.033(3) 0.036(2) 0.004(2) 0.0125(18) -0.0054(19)
O4 0.044(2) 0.034(3) 0.027(2) 0.0006(19) -0.0012(18) 0.0027(19)
O5 0.031(2) 0.039(3) 0.039(2) 0.011(2) 0.0019(18) 0.0098(18)
O6 0.148(5) 0.025(3) 0.079(4) 0.014(3) 0.026(4) -0.011(3)
O7 0.040(2) 0.121(5) 0.035(3) 0.025(3) 0.010(2) 0.045(3)
O8 0.030(2) 0.086(4) 0.037(3) 0.020(3) 0.0065(19) -0.013(2)
O9 0.047(3) 0.093(4) 0.019(2) 0.009(2) -0.0002(19) 0.006(3)
O10 0.049(3) 0.088(5) 0.086(5) -0.031(4) 0.000(3) 0.018(3)
O11 0.085(4) 0.065(5) 0.077(4) 0.000(3) 0.036(3) 0.022(3)
O12 0.076(4) 0.042(3) 0.057(3) 0.009(3) 0.005(3) 0.008(3)
O13 0.091(4) 0.065(4) 0.090(4) 0.019(4) 0.035(3) 0.007(3)
O14 0.064(3) 0.088(5) 0.076(4) 0.022(4) 0.008(3) 0.018(3)
O15 0.076(9) 0.103(14) 0.071(11) -0.010(9) -0.002(7) -0.030(8)
O16 0.059(6) 0.075(9) 0.083(10) 0.005(7) -0.008(6) 0.017(6)
O17 0.052(3) 0.079(5) 0.082(4) 0.028(4) 0.008(3) -0.002(3)
Cl1 0.0410(9) 0.0602(12) 0.0345(9) 0.0088(8) -0.0007(7) -0.0032(8)
Cl2 0.0396(8) 0.0323(10) 0.0616(11) 0.0110(8) 0.0036(8) 0.0005(7)
S1 0.0289(7) 0.0267(9) 0.0268(8) 0.0041(6) 0.0015(6) 0.0000(6)
S2 0.0251(7) 0.0300(9) 0.0238(7) 0.0067(6) 0.0035(6) 0.0028(6)

loop_
_atom_type_symbol
_atom_type_description
_atom_type_scat_dispersion_real
_atom_type_scat_dispersion_imag
_atom_type_scat_source
C C 0.0033 0.0016 'International Tables Vol C Tables 4.2.6.8 and 6.1.1.4'
H H 0.0000 0.0000 'International Tables Vol C Tables 4.2.6.8 and 6.1.1.4'
N N 0.0061 0.0033 'International Tables Vol C Tables 4.2.6.8 and 6.1.1.4'
O O 0.0106 0.0060 'International Tables Vol C Tables 4.2.6.8 and 6.1.1.4'
S S 0.1246 0.1234 'International Tables Vol C Tables 4.2.6.8 and 6.1.1.4'
Cl Cl 0.1484 0.1585 'International Tables Vol C Tables 4.2.6.8 and 6.1.1.4'
Co Co 0.3494 0.9721 'International Tables Vol C Tables 4.2.6.8 and 6.1.1.4'

loop_
_geom_angle_atom_site_label_1
_geom_angle_atom_site_label_2
_geom_angle_atom_site_label_3
_geom_angle
_geom_angle_site_symmetry_1
_geom_angle_site_symmetry_3
_geom_angle_publ_flag
N3 Co1 N3 180.0(2) 2_767 . ?
N3 Co1 N1 90.03(18) 2_767 . ?
N3 Co1 N1 89.97(18) . . ?
N3 Co1 N1 89.97(18) 2_767 2_767 ?
N3 Co1 N1 90.03(18) . 2_767 ?
N1 Co1 N1 180.0(3) . 2_767 ?
N3 Co1 N2 89.18(19) 2_767 . ?
N3 Co1 N2 90.82(19) . . ?
N1 Co1 N2 88.4(2) . . ?
N1 Co1 N2 91.6(2) 2_767 . ?
N3 Co1 N2 90.82(19) 2_767 2_767 ?
N3 Co1 N2 89.18(19) . 2_767 ?
N1 Co1 N2 91.6(2) . 2_767 ?
N1 Co1 N2 88.4(2) 2_767 2_767 ?
N2 Co1 N2 180.0 . 2_767 ?
N9 Co2 N8 88.9(2) . . ?
N9 Co2 N4 88.35(19) . . ?
N8 Co2 N4 91.6(2) . . ?
N9 Co2 N7 90.1(2) . . ?
N8 Co2 N7 89.6(2) . . ?
N4 Co2 N7 178.0(2) . . ?
N9 Co2 N6 178.66(19) . . ?
N8 Co2 N6 90.1(2) . . ?
N4 Co2 N6 90.77(19) . . ?
N7 Co2 N6 90.8(2) . . ?
N9 Co2 N5 89.7(2) . . ?
N8 Co2 N5 178.6(2) . . ?
N4 Co2 N5 88.3(2) . . ?
N7 Co2 N5 90.5(2) . . ?
N6 Co2 N5 91.3(2) . . ?
N10 Co3 N10 180.0(3) 2_675 . ?
N10 Co3 N12 90.1(2) 2_675 . ?
N10 Co3 N12 89.9(2) . . ?
N10 Co3 N12 89.9(2) 2_675 2_675 ?
N10 Co3 N12 90.1(2) . 2_675 ?
N12 Co3 N12 180.0 . 2_675 ?
N10 Co3 N11 89.7(2) 2_675 2_675 ?
N10 Co3 N11 90.3(2) . 2_675 ?
N12 Co3 N11 90.23(19) . 2_675 ?
N12 Co3 N11 89.77(19) 2_675 2_675 ?
N10 Co3 N11 90.3(2) 2_675 . ?
N10 Co3 N11 89.7(2) . . ?
N12 Co3 N11 89.77(19) . . ?
N12 Co3 N11 90.23(19) 2_675 . ?
N11 Co3 N11 180.0 2_675 . ?
O1 C1 O2 124.4(6) . . ?
O1 C1 C2 119.0(5) . . ?
O2 C1 C2 116.7(5) . . ?
C7 C2 C3 119.0(5) . . ?
C7 C2 C1 121.0(5) . . ?
C3 C2 C1 120.1(6) . . ?
C4 C3 C2 120.2(6) . . ?
C3 C4 C5 120.3(5) . . ?
C4 C5 C6 119.9(6) . . ?
C7 C6 C5 119.2(6) . . ?
C7 C6 S1 119.8(4) . . ?
C5 C6 S1 121.1(5) . . ?
C6 C7 C2 121.4(5) . . ?
O3 S1 O5 112.0(2) . . ?
O3 S1 O4 112.3(2) . . ?
O5 S1 O4 112.3(3) . . ?
O3 S1 C6 105.2(3) . . ?
O5 S1 C6 107.4(2) . . ?
O4 S1 C6 107.0(2) . . ?
O6 S2 O8 108.9(3) . . ?
O6 S2 O7 108.9(3) . . ?
O8 S2 O7 108.2(3) . . ?
O6 S2 O9 109.6(3) . . ?
O8 S2 O9 110.6(3) . . ?
O7 S2 O9 110.7(3) . . ?

loop_
_geom_bond_atom_site_label_1
_geom_bond_atom_site_label_2
_geom_bond_distance
_geom_bond_site_symmetry_2
_geom_bond_publ_flag
Co1 N3 1.955(4) 2_767 ?
Co1 N3 1.955(4) . ?
Co1 N1 1.962(4) . ?
Co1 N1 1.962(4) 2_767 ?
Co1 N2 1.963(5) . ?
Co1 N2 1.963(5) 2_767 ?
Co2 N9 1.952(4) . ?
Co2 N8 1.954(5) . ?
Co2 N4 1.961(4) . ?
Co2 N7 1.965(4) . ?
Co2 N6 1.966(5) . ?
Co2 N5 1.965(5) . ?
Co3 N10 1.953(5) 2_675 ?
Co3 N10 1.953(5) . ?
Co3 N12 1.957(4) . ?
Co3 N12 1.957(4) 2_675 ?
Co3 N11 1.961(4) 2_675 ?
Co3 N11 1.961(4) . ?
C1 O1 1.231(7) . ?
C1 O2 1.271(7) . ?
C1 C2 1.518(8) . ?
C2 C7 1.382(8) . ?
C2 C3 1.386(8) . ?
C3 C4 1.379(9) . ?
C4 C5 1.381(9) . ?
C5 C6 1.390(7) . ?
C6 C7 1.374(8) . ?
C6 S1 1.759(6) . ?
O3 S1 1.452(4) . ?
O4 S1 1.456(4) . ?
O5 S1 1.453(4) . ?
O6 S2 1.441(5) . ?
O7 S2 1.461(4) . ?
O8 S2 1.455(4) . ?
O9 S2 1.465(4) . ?
